data_1530957
loop_
_publ_author_name
'Vivier, H.'
'Djomaa, H.'
'Bernard, J.'

_publ_section_title
;
 Structure cristalline de (N H4)4 Mo8 O26 * (H2 O)4
;
_journal_name_full 'Revue de Chimie Minerale'
_journal_page_first 584
_journal_page_last 604
_journal_volume 14
_journal_year 1977
_chemical_formula_sum 'H24 Mo8 N4 O30'
_chemical_name_systematic '(N H4)4 (Mo8 O26) (H2 O)4'
_space_group_IT_number 2
_symmetry_space_group_name_Hall '-P 1'
_symmetry_space_group_name_H-M 'P -1'
_cell_angle_alpha 101.06
_cell_angle_beta 105.67
_cell_angle_gamma 113.41
_cell_formula_units_Z 1
_cell_length_a 10.051
_cell_length_b 10.603
_cell_length_c 7.881
_cell_volume 698.277
_citation_journal_id_ASTM RVCMA8
_cod_data_source_file Vivier_RVCMA8_1977_166.cif
_cod_data_source_block H24Mo8N4O30
_cod_original_cell_volume 698.2767
_cod_database_code 1530957

loop_
_symmetry_equiv_pos_as_xyz
x,y,z
-x,-y,-z

loop_
_atom_site_label
_atom_site_type_symbol
_atom_site_fract_x
_atom_site_fract_y
_atom_site_fract_z
_atom_site_occupancy
_atom_site_U_iso_or_equiv
_atom_site_attached_hydrogens
O14 O-2 0.8554 0.1192 0.9191 1 0.0 2
O3 O-2 0.7874 0.4108 0.415 1 0.0 0
O5 O-2 0.5664 0.411 0.5393 1 0.0 0
Mo3 Mo+6 0.34717 0.21872 0.52867 1 0.0 0
O1 O-2 0.268 0.3075 0.2926 1 0.0 0
O12 O-2 0.6342 0.1097 0.2111 1 0.0 0
O13 O-2 0.3636 0.4681 0.0633 1 0.0 0
N1 N-3 0.7634 0.3377 0.0081 1 0.0 4
O11 O-2 0.712 0.2025 0.5845 1 0.0 0
N2 N-3 0.1709 0.0274 0.8242 1 0.0 4
O4 O-2 0.4094 0.1242 0.3609 1 0.0 0
Mo2 Mo+6 0.62458 0.22354 0.3844 1 0.0 0
O6 O-2 0.4959 0.2978 0.1654 1 0.0 0
O10 O-2 0.1047 0.4602 0.1958 1 0.0 0
Mo1 Mo+6 0.45201 0.43456 0.25344 1 0.0 0
Mo4 Mo+6 0.17617 0.42512 0.39432 1 0.0 0
O9 O-2 0.4412 0.2063 0.7369 1 0.0 0
O8 O-2 0.0176 0.2876 0.4024 1 0.0 0
O15 O-2 0.0738 0.2537 0.7812 1 0.0 2
O7 O-2 0.1551 0.0919 0.4597 1 0.0 0
O2 O-2 0.3388 0.4004 0.6441 1 0.0 0
